data_1525344
loop_
_publ_author_name
'Statnova, E.A.'
'Kuprina, V.V.'

_publ_section_title
;
 An X-ray study of the intermetallic compound Ta (Co.6 Pt.4)3
;
_journal_name_full 'Vestnik Moskovskogo Universiteta, Khimiya'
_journal_page_first 502
_journal_page_last 503
_journal_volume 15
_journal_year 1974
_chemical_formula_sum 'Co1.8 Pt1.2 Ta'
_chemical_name_systematic '(Co0.6 Pt0.4)3 Ta'
_space_group_IT_number 194
_symmetry_space_group_name_Hall '-P 6c 2c'
_symmetry_space_group_name_H-M 'P 63/m m c'
_cell_angle_alpha 90
_cell_angle_beta 90
_cell_angle_gamma 120
_cell_formula_units_Z 2
_cell_length_a 5.348
_cell_length_b 5.348
_cell_length_c 4.331
_cell_volume 107.276
_citation_journal_id_ASTM VMUKA5
_cod_data_source_file Statnova_VMUKA5_1974_1193.cif
_cod_data_source_block Co1.8Pt1.2Ta1
_cod_original_cell_volume 107.2758
_cod_original_formula_sum 'Co1.8 Pt1.2 Ta1'
_cod_database_code 1525344

loop_
_symmetry_equiv_pos_as_xyz
x,y,z
x-y,x,z+1/2
-y,x-y,z
-x,-y,z+1/2
-x+y,-x,z
y,-x+y,z+1/2
-y,-x,-z+1/2
x-y,-y,-z
x,x-y,-z+1/2
y,x,-z
-x+y,y,-z+1/2
-x,-x+y,-z
-x,-y,-z
-x+y,-x,-z-1/2
y,-x+y,-z
x,y,-z-1/2
x-y,x,-z
-y,x-y,-z-1/2
y,x,z-1/2
-x+y,y,z
-x,-x+y,z-1/2
-y,-x,z
x-y,-y,z-1/2
x,x-y,z

loop_
_atom_site_label
_atom_site_type_symbol
_atom_site_fract_x
_atom_site_fract_y
_atom_site_fract_z
_atom_site_occupancy
_atom_site_U_iso_or_equiv
Co1 Co 0.833 0.666 0.25 0.6 0.0
Pt1 Pt 0.833 0.666 0.25 0.4 0.0
Ta1 Ta 0.3333 0.6667 0.25 1 0.0
